data_4026611
loop_
_publ_author_name
'Hong Li'
'Junling Zhao'
'Lili Zeng'
'Wenhui Hu'

_publ_section_title
;
 Organocatalytic Asymmetric Domino Aza-Michael-Mannich Reaction: Synthesis
 of Tetrahydroimidazopyrimidine Derivatives
;
_journal_name_full 'Journal of Organic Chemistry'
_journal_page_first 8064
_journal_page_last 8069
_journal_paper_doi 10.1021/jo201301p
_journal_volume 76
_journal_year 2011
_chemical_absolute_configuration unk
_chemical_formula_moiety 'C17 H17 N3 O S, 0.5(C H2 Cl2)'
_chemical_formula_sum 'C17.5 H18 Cl N3 O S'
_chemical_formula_weight 353.86
_chemical_name_systematic
;
 ? 
;
_space_group_crystal_system monoclinic
_space_group_IT_number 4
_space_group_name_Hall 'P 2yb'
_space_group_name_H-M_alt 'P 1 21 1'
_symmetry_space_group_name_Hall 'P 2yb'
_symmetry_space_group_name_H-M 'P 1 21 1'
_atom_sites_solution_hydrogens geom
_atom_sites_solution_primary direct
_atom_sites_solution_secondary difmap
_audit_creation_date 2011-04-30
_audit_creation_method
;
  Olex2 1.1
  (compiled 2011.02.15 svn.r1672, GUI svn.r3494)
;
_cell_angle_alpha 90.00
_cell_angle_beta 110.3403(18)
_cell_angle_gamma 90.00
_cell_formula_units_Z 4
_cell_length_a 13.5962(2)
_cell_length_b 9.71266(13)
_cell_length_c 14.3697(2)
_cell_measurement_temperature 293(2)
_cell_volume 1779.27(5)
_computing_cell_refinement
;
CrysAlisPro, Oxford Diffraction Ltd.,
Version 1.171.33.55 (release 05-01-2010 CrysAlis171 .NET)
(compiled Jan 5 2010,16:28:46)
;
_computing_data_collection
;
CrysAlisPro, Oxford Diffraction Ltd.,
Version 1.171.33.55 (release 05-01-2010 CrysAlis171 .NET)
(compiled Jan 5 2010,16:28:46)
;
_computing_data_reduction
;
CrysAlisPro, Oxford Diffraction Ltd.,
Version 1.171.33.55 (release 05-01-2010 CrysAlis171 .NET)
(compiled Jan 5 2010,16:28:46)
_computing_structure_solution 'SHELXS-97 (Sheldrick, 1990)'
_computing_structure_refinement 'SHELXL-97 (Sheldrick, 1997)'
_computing_molecular_graphics ?
_computing_publication_material ?

_refine_special_details
;
_computing_molecular_graphics
;
O. V. Dolomanov, L. J. Bourhis, R. J. Gildea, J. A. K. Howard and H. Puschmann,
OLEX2: a complete structure solution, refinement and analysis program.
J. Appl. Cryst. (2009). 42, 339-341.
;
_computing_publication_material
;
O. V. Dolomanov, L. J. Bourhis, R. J. Gildea, J. A. K. Howard and H. Puschmann,
OLEX2: a complete structure solution, refinement and analysis program.
J. Appl. Cryst. (2009). 42, 339-341.
;
_diffrn_ambient_temperature 293(2)
_diffrn_measured_fraction_theta_full 0.996
_diffrn_measured_fraction_theta_max 0.996
_diffrn_measurement_device_type 'Oxford Diffraction Gemini S Ultra'
_diffrn_measurement_method \w
_diffrn_radiation_monochromator graphite
_diffrn_radiation_type CuK\a
_diffrn_radiation_wavelength 1.54184
_diffrn_reflns_av_R_equivalents 0.0277
_diffrn_reflns_av_unetI/netI 0.0183
_diffrn_reflns_limit_h_max 16
_diffrn_reflns_limit_h_min -15
_diffrn_reflns_limit_k_max 11
_diffrn_reflns_limit_k_min -11
_diffrn_reflns_limit_l_max 17
_diffrn_reflns_limit_l_min -17
_diffrn_reflns_number 22091
_diffrn_reflns_theta_full 66.95
_diffrn_reflns_theta_max 66.95
_diffrn_reflns_theta_min 3.28
_diffrn_source 'fine-focus sealed tube'
_exptl_absorpt_coefficient_mu 3.062
_exptl_absorpt_correction_T_max 0.706
_exptl_absorpt_correction_T_min 0.408
_exptl_absorpt_correction_type analytical
_exptl_absorpt_process_details '(CrysAlis RED; Oxford Diffraction, 2006)'
_exptl_crystal_density_diffrn 1.321
_exptl_crystal_F_000 740
_exptl_crystal_size_max 0.5130
_exptl_crystal_size_mid 0.2559
_exptl_crystal_size_min 0.1162
_refine_diff_density_max 0.529
_refine_diff_density_min -0.474
_refine_diff_density_rms 0.060
_refine_ls_abs_structure_details 'Flack H D (1983), Acta Cryst. A39, 876-881'
_refine_ls_abs_structure_Flack -0.02(2)
_refine_ls_extinction_coef 0.0032(7)
_refine_ls_extinction_expression Fc^*^=kFc[1+0.001xFc^2^\l^3^/sin(2\q)]^-1/4^
_refine_ls_extinction_method SHELXL
_refine_ls_goodness_of_fit_ref 1.045
_refine_ls_hydrogen_treatment constr
_refine_ls_matrix_type full
_refine_ls_number_parameters 427
_refine_ls_number_reflns 6239
_refine_ls_number_restraints 3
_refine_ls_restrained_S_all 1.045
_refine_ls_R_factor_all 0.0580
_refine_ls_R_factor_gt 0.0557
_refine_ls_shift/su_max 0.001
_refine_ls_shift/su_mean 0.000
_refine_ls_structure_factor_coef Fsqd
_refine_ls_weighting_details 'calc w=1/[\s^2^(Fo^2^)+(0.1355P)^2^+0.1287P] where P=(Fo^2^+2Fc^2^)/3'
_refine_ls_weighting_scheme calc
_refine_ls_wR_factor_gt 0.1662
_refine_ls_wR_factor_ref 0.1696
_reflns_number_gt 5825
_reflns_number_total 6239
_reflns_threshold_expression >2sigma(I)
_cod_data_source_file jo201301p_si_001.cif
_cod_data_source_block d
_cod_original_cell_volume 1779.26(5)
_cod_original_formula_sum 'C17.50 H18 Cl N3 O S'
_cod_database_code 4026611

loop_
_space_group_symop_id
_space_group_symop_operation_xyz
1 'x, y, z'
2 '-x, y+1/2, -z'

loop_
_atom_site_label
_atom_site_type_symbol
_atom_site_fract_x
_atom_site_fract_y
_atom_site_fract_z
_atom_site_U_iso_or_equiv
_atom_site_adp_type
_atom_site_occupancy
_atom_site_symmetry_multiplicity
_atom_site_calc_flag
_atom_site_refinement_flags
S1 S 0.45973(11) 0.77356(16) 0.09717(8) 0.1002(4) Uani 1 1 d .
S2 S -0.01231(14) 0.09182(17) 0.16655(11) 0.1153(5) Uani 1 1 d .
Cl1 Cl 0.43167(16) 0.38999(19) 0.19489(11) 0.1315(6) Uani 1 1 d .
Cl2 Cl 0.27117(19) 0.3955(5) 0.00553(15) 0.2181(17) Uani 1 1 d .
O1 O 0.61230(15) 0.9654(2) 0.41665(16) 0.0564(5) Uani 1 1 d D
H01A H 0.6547 1.0315 0.4079 0.061(9) Uiso 1 1 d RD
O2 O 0.10236(15) 0.4955(2) 0.39134(15) 0.0549(5) Uani 1 1 d D
H02A H 0.1489 0.5531 0.3649 0.048(7) Uiso 1 1 d RD
N1 N 0.40269(16) 0.6184(3) 0.39971(17) 0.0514(5) Uani 1 1 d .
H1A H 0.3995 0.5429 0.4298 0.062 Uiso 1 1 calc R
N2 N 0.32839(15) 0.7581(2) 0.25782(16) 0.0462(4) Uani 1 1 d .
N3 N 0.22083(17) 0.6154(3) 0.29595(19) 0.0566(6) Uani 1 1 d .
N4 N -0.0927(2) 0.1782(3) 0.4543(2) 0.0695(8) Uani 1 1 d .
H4B H -0.0965 0.1244 0.5005 0.083 Uiso 1 1 calc R
N5 N -0.15044(18) 0.2317(3) 0.28414(18) 0.0574(6) Uani 1 1 d .
N6 N -0.26512(19) 0.1304(3) 0.3410(2) 0.0673(7) Uani 1 1 d .
C1 C 0.5894(2) 0.6114(3) 0.4946(2) 0.0534(6) Uani 1 1 d .
C2 C 0.6134(2) 0.4885(3) 0.4580(3) 0.0640(7) Uani 1 1 d .
H2A H 0.5716 0.4574 0.3956 0.077 Uiso 1 1 calc R
C3 C 0.7001(3) 0.4118(4) 0.5147(3) 0.0786(11) Uani 1 1 d .
H3A H 0.7172 0.3313 0.4887 0.094 Uiso 1 1 calc R
C4 C 0.7597(3) 0.4528(5) 0.6073(4) 0.0885(13) Uani 1 1 d .
H4A H 0.8170 0.4002 0.6446 0.106 Uiso 1 1 calc R
C5 C 0.7350(3) 0.5754(5) 0.6470(3) 0.0795(11) Uani 1 1 d .
H5A H 0.7751 0.6038 0.7107 0.095 Uiso 1 1 calc R
C6 C 0.6487(2) 0.6537(4) 0.5889(2) 0.0663(8) Uani 1 1 d .
H6A H 0.6316 0.7347 0.6142 0.080 Uiso 1 1 calc R
C7 C 0.49942(18) 0.7006(3) 0.4320(2) 0.0465(5) Uani 1 1 d .
H7A H 0.4909 0.7783 0.4721 0.056 Uiso 1 1 calc R
C8 C 0.51882(17) 0.7564(2) 0.33911(17) 0.0419(5) Uani 1 1 d .
H8A H 0.5267 0.6770 0.3002 0.050 Uiso 1 1 calc R
C9 C 0.42441(18) 0.8399(2) 0.27387(18) 0.0426(5) Uani 1 1 d .
H9A H 0.4195 0.9229 0.3107 0.051 Uiso 1 1 calc R
C10 C 0.31859(19) 0.6616(3) 0.3224(2) 0.0466(5) Uani 1 1 d .
C11 C 0.1668(2) 0.6885(3) 0.2105(2) 0.0620(7) Uani 1 1 d .
H11A H 0.0956 0.6783 0.1749 0.074 Uiso 1 1 calc R
C12 C 0.2298(2) 0.7751(3) 0.1858(2) 0.0566(6) Uani 1 1 d .
H12A H 0.2116 0.8346 0.1317 0.068 Uiso 1 1 calc R
C13 C 0.4300(2) 0.8843(3) 0.1759(2) 0.0554(6) Uani 1 1 d .
C14 C 0.4064(3) 1.0167(4) 0.1341(3) 0.0732(9) Uani 1 1 d .
H14A H 0.3866 1.0915 0.1639 0.088 Uiso 1 1 calc R
C15 C 0.4175(5) 1.0187(8) 0.0390(4) 0.113(2) Uani 1 1 d .
H15A H 0.4068 1.0979 0.0003 0.136 Uiso 1 1 calc R
C16 C 0.4435(4) 0.9028(11) 0.0106(4) 0.128(3) Uani 1 1 d .
H16A H 0.4526 0.8901 -0.0501 0.153 Uiso 1 1 calc R
C17 C 0.61946(19) 0.8416(3) 0.3656(2) 0.0473(5) Uani 1 1 d .
H17A H 0.6780 0.7871 0.4073 0.057 Uiso 1 1 calc R
H17B H 0.6328 0.8646 0.3054 0.057 Uiso 1 1 calc R
C18 C 0.0776(2) 0.2355(3) 0.5724(2) 0.0508(6) Uani 1 1 d .
C19 C 0.0869(4) 0.3185(5) 0.6520(3) 0.0877(12) Uani 1 1 d .
H19A H 0.0461 0.3976 0.6431 0.105 Uiso 1 1 calc R
C20 C 0.1565(5) 0.2859(8) 0.7459(3) 0.120(2) Uani 1 1 d .
H20A H 0.1625 0.3437 0.7992 0.144 Uiso 1 1 calc R
C21 C 0.2160(4) 0.1696(7) 0.7603(3) 0.0991(14) Uani 1 1 d .
H21A H 0.2608 0.1464 0.8236 0.119 Uiso 1 1 calc R
C22 C 0.2094(3) 0.0867(4) 0.6809(3) 0.0750(9) Uani 1 1 d .
H22A H 0.2514 0.0087 0.6902 0.090 Uiso 1 1 calc R
C23 C 0.1408(2) 0.1187(3) 0.5875(2) 0.0581(6) Uani 1 1 d .
H23A H 0.1365 0.0620 0.5341 0.070 Uiso 1 1 calc R
C24 C -0.00332(19) 0.2710(3) 0.47170(18) 0.0481(5) Uani 1 1 d .
H24A H -0.0275 0.3654 0.4748 0.058 Uiso 1 1 calc R
C25 C 0.03618(18) 0.2615(3) 0.38408(18) 0.0461(5) Uani 1 1 d .
H25A H 0.0578 0.1662 0.3794 0.055 Uiso 1 1 calc R
C26 C -0.0522(2) 0.2976(3) 0.2870(2) 0.0512(6) Uani 1 1 d .
H26A H -0.0624 0.3976 0.2845 0.061 Uiso 1 1 calc R
C27 C -0.1691(2) 0.1789(3) 0.3643(2) 0.0563(6) Uani 1 1 d .
C28 C -0.3099(3) 0.1557(5) 0.2407(3) 0.0805(10) Uani 1 1 d .
H28A H -0.3783 0.1319 0.2026 0.097 Uiso 1 1 calc R
C29 C -0.2432(2) 0.2187(4) 0.2046(3) 0.0728(9) Uani 1 1 d .
H29A H -0.2565 0.2476 0.1396 0.087 Uiso 1 1 calc R
C30 C -0.0254(2) 0.2548(4) 0.1980(2) 0.0616(7) Uani 1 1 d .
C31 C 0.0006(4) 0.3577(4) 0.1273(2) 0.0889(14) Uani 1 1 d .
H31A H -0.0003 0.4534 0.1277 0.107 Uiso 1 1 calc R
C32 C 0.0274(8) 0.2627(11) 0.0585(5) 0.145(3) Uani 1 1 d .
H32A H 0.0470 0.2959 0.0067 0.174 Uiso 1 1 calc R
C33 C 0.0225(6) 0.1323(11) 0.0735(5) 0.134(3) Uani 1 1 d .
H33A H 0.0379 0.0664 0.0336 0.161 Uiso 1 1 calc R
C34 C 0.13046(19) 0.3553(3) 0.3969(2) 0.0504(6) Uani 1 1 d .
H34A H 0.1843 0.3371 0.4607 0.060 Uiso 1 1 calc R
H34B H 0.1595 0.3347 0.3457 0.060 Uiso 1 1 calc R
C35 C 0.3062(7) 0.4305(10) 0.1276(7) 0.152(3) Uani 1 1 d .
H35A H 0.2601 0.3803 0.1541 0.183 Uiso 1 1 calc R
H35B H 0.2957 0.5280 0.1356 0.183 Uiso 1 1 calc R

loop_
_atom_site_aniso_label
_atom_site_aniso_U_11
_atom_site_aniso_U_22
_atom_site_aniso_U_33
_atom_site_aniso_U_23
_atom_site_aniso_U_13
_atom_site_aniso_U_12
S1 0.1201(8) 0.1262(9) 0.0696(5) -0.0032(6) 0.0522(6) 0.0074(7)
S2 0.1439(12) 0.1122(9) 0.0905(8) -0.0161(7) 0.0416(8) -0.0064(8)
Cl1 0.1621(14) 0.1213(11) 0.0922(8) -0.0245(8) 0.0202(8) -0.0055(10)
Cl2 0.1467(16) 0.386(5) 0.0960(10) -0.0341(19) 0.0092(10) 0.056(2)
O1 0.0552(10) 0.0561(11) 0.0658(11) -0.0120(9) 0.0311(9) -0.0132(8)
O2 0.0535(10) 0.0528(10) 0.0656(11) -0.0115(9) 0.0300(9) -0.0114(8)
N1 0.0434(10) 0.0547(12) 0.0570(12) 0.0086(10) 0.0184(9) -0.0092(9)
N2 0.0387(9) 0.0503(11) 0.0486(10) 0.0001(9) 0.0138(8) -0.0052(8)
N3 0.0440(11) 0.0624(13) 0.0638(14) -0.0023(11) 0.0190(10) -0.0140(10)
N4 0.0528(13) 0.095(2) 0.0543(14) 0.0211(13) 0.0110(11) -0.0263(13)
N5 0.0449(11) 0.0678(14) 0.0534(13) 0.0073(10) 0.0095(10) -0.0123(10)
N6 0.0459(11) 0.0764(17) 0.0746(16) 0.0074(13) 0.0146(11) -0.0176(11)
C1 0.0447(12) 0.0560(14) 0.0588(15) 0.0123(12) 0.0171(11) -0.0021(11)
C2 0.0555(15) 0.0620(17) 0.0737(18) 0.0105(15) 0.0217(14) 0.0020(13)
C3 0.071(2) 0.0670(19) 0.107(3) 0.0306(19) 0.043(2) 0.0131(16)
C4 0.0552(17) 0.101(3) 0.104(3) 0.058(3) 0.0215(19) 0.0046(18)
C5 0.0602(18) 0.095(3) 0.069(2) 0.0281(19) 0.0050(15) -0.0143(17)
C6 0.0587(16) 0.0758(19) 0.0574(16) 0.0129(14) 0.0112(13) -0.0142(14)
C7 0.0411(11) 0.0480(13) 0.0499(13) 0.0018(10) 0.0151(10) -0.0037(9)
C8 0.0401(11) 0.0412(11) 0.0464(12) -0.0008(9) 0.0174(9) -0.0006(9)
C9 0.0372(11) 0.0426(11) 0.0472(12) 0.0005(9) 0.0138(9) -0.0055(9)
C10 0.0420(12) 0.0472(12) 0.0527(14) -0.0012(10) 0.0189(10) -0.0048(10)
C11 0.0419(13) 0.0713(18) 0.0643(17) -0.0024(14) 0.0080(12) -0.0088(12)
C12 0.0430(12) 0.0660(16) 0.0535(14) 0.0050(12) 0.0076(10) -0.0028(12)
C13 0.0447(13) 0.0648(16) 0.0550(15) 0.0097(13) 0.0153(11) -0.0097(11)
C14 0.0659(18) 0.076(2) 0.071(2) 0.0276(17) 0.0144(15) -0.0117(15)
C15 0.102(4) 0.138(5) 0.081(3) 0.046(3) 0.009(3) -0.034(3)
C16 0.097(3) 0.233(9) 0.056(2) 0.024(4) 0.030(2) -0.035(5)
C17 0.0413(12) 0.0518(13) 0.0500(13) 0.0002(10) 0.0172(10) -0.0039(10)
C18 0.0444(12) 0.0576(14) 0.0472(13) 0.0003(11) 0.0118(10) -0.0052(10)
C19 0.092(3) 0.100(3) 0.0580(19) -0.0153(18) 0.0097(17) 0.020(2)
C20 0.138(4) 0.149(5) 0.0476(19) -0.024(3) 0.000(2) 0.029(4)
C21 0.090(3) 0.136(4) 0.0494(19) 0.013(2) -0.0026(17) -0.002(3)
C22 0.0577(16) 0.082(2) 0.076(2) 0.0255(18) 0.0108(15) -0.0027(15)
C23 0.0534(14) 0.0609(15) 0.0556(15) 0.0078(13) 0.0134(12) -0.0030(12)
C24 0.0426(11) 0.0536(13) 0.0479(13) 0.0046(11) 0.0155(10) -0.0040(10)
C25 0.0412(11) 0.0481(12) 0.0478(13) 0.0010(10) 0.0139(10) -0.0036(10)
C26 0.0440(12) 0.0559(14) 0.0510(14) 0.0021(11) 0.0130(10) -0.0111(10)
C27 0.0487(14) 0.0560(15) 0.0613(16) 0.0059(13) 0.0156(12) -0.0090(11)
C28 0.0467(15) 0.102(3) 0.076(2) 0.0089(19) 0.0003(14) -0.0227(16)
C29 0.0502(15) 0.099(2) 0.0553(16) 0.0119(16) 0.0012(12) -0.0168(16)
C30 0.0585(15) 0.0765(19) 0.0465(13) 0.0041(13) 0.0139(11) -0.0162(14)
C31 0.159(4) 0.084(2) 0.0421(14) -0.0099(15) 0.058(2) -0.055(3)
C32 0.215(8) 0.165(7) 0.089(3) -0.009(4) 0.094(5) -0.024(6)
C33 0.129(4) 0.180(7) 0.091(4) -0.052(4) 0.036(3) -0.004(5)
C34 0.0389(11) 0.0584(15) 0.0522(13) 0.0028(11) 0.0138(10) -0.0053(10)
C35 0.154(6) 0.151(6) 0.170(7) -0.059(5) 0.080(6) -0.002(5)

loop_
_atom_type_symbol
_atom_type_description
_atom_type_scat_dispersion_real
_atom_type_scat_dispersion_imag
_atom_type_scat_source
C C 0.0181 0.0091 'International Tables Vol C Tables 4.2.6.8 and 6.1.1.4'
H H 0.0000 0.0000 'International Tables Vol C Tables 4.2.6.8 and 6.1.1.4'
N N 0.0311 0.0180 'International Tables Vol C Tables 4.2.6.8 and 6.1.1.4'
O O 0.0492 0.0322 'International Tables Vol C Tables 4.2.6.8 and 6.1.1.4'
S S 0.3331 0.5567 'International Tables Vol C Tables 4.2.6.8 and 6.1.1.4'
Cl Cl 0.3639 0.7018 'International Tables Vol C Tables 4.2.6.8 and 6.1.1.4'

loop_
_geom_angle_atom_site_label_1
_geom_angle_atom_site_label_2
_geom_angle_atom_site_label_3
_geom_angle
C13 S1 C16 91.1(3)
C33 S2 C30 94.7(4)
C17 O1 H01A 111.5
C34 O2 H02A 111.3
C7 N1 H1A 120.1
C10 N1 H1A 120.1
C10 N1 C7 119.9(2)
C10 N2 C9 123.8(2)
C10 N2 C12 107.1(2)
C12 N2 C9 128.6(2)
C10 N3 C11 104.5(2)
C24 N4 H4B 120.7
C27 N4 H4B 120.7
C27 N4 C24 118.6(2)
C27 N5 C26 125.1(2)
C27 N5 C29 106.3(2)
C29 N5 C26 128.5(3)
C27 N6 C28 103.9(3)
C2 C1 C7 121.0(3)
C6 C1 C2 119.6(3)
C6 C1 C7 119.3(3)
C1 C2 H2A 120.0
C1 C2 C3 120.1(4)
C3 C2 H2A 120.0
C2 C3 H3A 119.6
C4 C3 C2 120.8(4)
C4 C3 H3A 119.6
C3 C4 H4A 120.0
C3 C4 C5 120.0(3)
C5 C4 H4A 120.0
C4 C5 H5A 120.5
C6 C5 C4 118.9(4)
C6 C5 H5A 120.5
C1 C6 C5 120.4(4)
C1 C6 H6A 119.8
C5 C6 H6A 119.8
N1 C7 C1 109.0(2)
N1 C7 H7A 109.2
N1 C7 C8 108.7(2)
C1 C7 H7A 109.2
C1 C7 C8 111.6(2)
C8 C7 H7A 109.2
C7 C8 H8A 107.6
C9 C8 C7 110.84(18)
C9 C8 H8A 107.6
C17 C8 C7 112.38(19)
C17 C8 H8A 107.6
C17 C8 C9 110.70(19)
N2 C9 C8 108.56(19)
N2 C9 H9A 107.8
N2 C9 C13 109.8(2)
C8 C9 H9A 107.8
C13 C9 C8 114.9(2)
C13 C9 H9A 107.8
N1 C10 N2 121.3(2)
N3 C10 N1 127.3(2)
N3 C10 N2 111.3(2)
N3 C11 H11A 124.2
C12 C11 N3 111.5(2)
C12 C11 H11A 124.2
N2 C12 H12A 127.2
C11 C12 N2 105.6(3)
C11 C12 H12A 127.2
C9 C13 S1 122.8(2)
C14 C13 S1 111.3(3)
C14 C13 C9 125.8(3)
C13 C14 H14A 125.1
C13 C14 C15 109.7(5)
C15 C14 H14A 125.1
C14 C15 H15A 122.5
C16 C15 C14 115.0(5)
C16 C15 H15A 122.5
S1 C16 H16A 123.6
C15 C16 S1 112.8(4)
C15 C16 H16A 123.6
O1 C17 C8 111.61(19)
O1 C17 H17A 109.3
O1 C17 H17B 109.3
C8 C17 H17A 109.3
C8 C17 H17B 109.3
H17A C17 H17B 108.0
C19 C18 C23 118.5(3)
C19 C18 C24 119.2(3)
C23 C18 C24 122.3(3)
C18 C19 H19A 119.6
C18 C19 C20 120.7(4)
C20 C19 H19A 119.6
C19 C20 H20A 119.8
C21 C20 C19 120.3(4)
C21 C20 H20A 119.8
C20 C21 H21A 120.2
C20 C21 C22 119.7(3)
C22 C21 H21A 120.2
C21 C22 H22A 119.9
C21 C22 C23 120.2(4)
C23 C22 H22A 119.9
C18 C23 H23A 119.8
C22 C23 C18 120.5(3)
C22 C23 H23A 119.8
N4 C24 C18 107.8(2)
N4 C24 H24A 108.2
N4 C24 C25 109.3(2)
C18 C24 H24A 108.2
C18 C24 C25 115.0(2)
C25 C24 H24A 108.2
C24 C25 H25A 108.2
C26 C25 C24 110.2(2)
C26 C25 H25A 108.2
C34 C25 C24 112.5(2)
C34 C25 H25A 108.2
C34 C25 C26 109.4(2)
N5 C26 C25 110.1(2)
N5 C26 H26A 108.4
N5 C26 C30 110.1(2)
C25 C26 H26A 108.4
C30 C26 C25 111.4(2)
C30 C26 H26A 108.4
N4 C27 N5 120.3(2)
N6 C27 N4 127.4(3)
N6 C27 N5 112.3(3)
N6 C28 H28A 124.0
C29 C28 N6 112.0(3)
C29 C28 H28A 124.0
N5 C29 H29A 127.3
C28 C29 N5 105.5(3)
C28 C29 H29A 127.3
C26 C30 S2 124.8(2)
C26 C30 C31 123.8(3)
C31 C30 S2 111.2(3)
C30 C31 H31A 129.2
C32 C31 C30 101.6(4)
C32 C31 H31A 129.2
C31 C32 H32A 121.4
C33 C32 C31 117.3(5)
C33 C32 H32A 121.4
S2 C33 H33A 122.4
C32 C33 S2 115.2(5)
C32 C33 H33A 122.4
O2 C34 C25 111.7(2)
O2 C34 H34A 109.3
O2 C34 H34B 109.3
C25 C34 H34A 109.3
C25 C34 H34B 109.3
H34A C34 H34B 107.9
Cl1 C35 H35A 108.7
Cl1 C35 H35B 108.7
Cl2 C35 Cl1 114.3(4)
Cl2 C35 H35A 108.7
Cl2 C35 H35B 108.7
H35A C35 H35B 107.6

loop_
_geom_bond_atom_site_label_1
_geom_bond_atom_site_label_2
_geom_bond_distance
S1 C13 1.708(3)
S1 C16 1.727(8)
S2 C30 1.673(4)
S2 C33 1.614(8)
Cl1 C35 1.689(9)
Cl2 C35 1.685(9)
O1 H01A 0.9002
O1 C17 1.429(3)
O2 H02A 1.0132
O2 C34 1.409(4)
N1 H1A 0.8600
N1 C7 1.470(3)
N1 C10 1.355(4)
N2 C9 1.476(3)
N2 C10 1.358(3)
N2 C12 1.389(3)
N3 C10 1.327(3)
N3 C11 1.387(4)
N4 H4B 0.8600
N4 C24 1.463(3)
N4 C27 1.348(4)
N5 C26 1.468(3)
N5 C27 1.363(4)
N5 C29 1.383(4)
N6 C27 1.317(4)
N6 C28 1.377(5)
C1 C2 1.388(5)
C1 C6 1.377(4)
C1 C7 1.514(4)
C2 H2A 0.9300
C2 C3 1.393(5)
C3 H3A 0.9300
C3 C4 1.355(7)
C4 H4A 0.9300
C4 C5 1.410(7)
C5 H5A 0.9300
C5 C6 1.404(5)
C6 H6A 0.9300
C7 H7A 0.9800
C7 C8 1.546(3)
C8 H8A 0.9800
C8 C9 1.532(3)
C8 C17 1.529(3)
C9 H9A 0.9800
C9 C13 1.499(4)
C11 H11A 0.9300
C11 C12 1.334(4)
C12 H12A 0.9300
C13 C14 1.409(5)
C14 H14A 0.9300
C14 C15 1.426(8)
C15 H15A 0.9300
C15 C16 1.288(11)
C16 H16A 0.9300
C17 H17A 0.9700
C17 H17B 0.9700
C18 C19 1.368(5)
C18 C23 1.394(4)
C18 C24 1.522(4)
C19 H19A 0.9300
C19 C20 1.389(6)
C20 H20A 0.9300
C20 C21 1.363(9)
C21 H21A 0.9300
C21 C22 1.374(7)
C22 H22A 0.9300
C22 C23 1.378(5)
C23 H23A 0.9300
C24 H24A 0.9800
C24 C25 1.534(3)
C25 H25A 0.9800
C25 C26 1.533(3)
C25 C34 1.531(3)
C26 H26A 0.9800
C26 C30 1.504(4)
C28 H28A 0.9300
C28 C29 1.339(5)
C29 H29A 0.9300
C30 C31 1.552(4)
C31 H31A 0.9300
C31 C32 1.488(9)
C32 H32A 0.9300
C32 C33 1.290(12)
C33 H33A 0.9300
C34 H34A 0.9700
C34 H34B 0.9700
C35 H35A 0.9700
C35 H35B 0.9700

loop_
_geom_hbond_atom_site_label_D
_geom_hbond_atom_site_label_H
_geom_hbond_atom_site_label_A
_geom_hbond_distance_DH
_geom_hbond_distance_HA
_geom_hbond_distance_DA
_geom_hbond_angle_DHA
_geom_hbond_site_symmetry_A
O1 H01A N6 0.90 1.94 2.791(3) 156.9 1_665
O2 H02A N3 1.01 1.73 2.714(3) 164.2 .
N1 H1A O1 0.86 2.39 3.096(3) 139.9 2_646
N4 H4B O2 0.86 2.02 2.880(3) 178.6 2_546

loop_
_geom_torsion_atom_site_label_1
_geom_torsion_atom_site_label_2
_geom_torsion_atom_site_label_3
_geom_torsion_atom_site_label_4
_geom_torsion
S1 C13 C14 C15 -1.6(4)
S2 C30 C31 C32 -0.1(5)
N1 C7 C8 C9 56.6(3)
N1 C7 C8 C17 -178.9(2)
N2 C9 C13 S1 -73.4(3)
N2 C9 C13 C14 102.8(3)
N3 C11 C12 N2 -0.1(4)
N4 C24 C25 C26 57.9(3)
N4 C24 C25 C34 -179.7(2)
N5 C26 C30 S2 -55.7(3)
N5 C26 C30 C31 128.3(3)
N6 C28 C29 N5 1.5(5)
C1 C2 C3 C4 2.4(5)
C1 C7 C8 C9 176.9(2)
C1 C7 C8 C17 -58.7(3)
C2 C1 C6 C5 1.8(4)
C2 C1 C7 N1 56.0(3)
C2 C1 C7 C8 -64.1(3)
C2 C3 C4 C5 -0.6(5)
C3 C4 C5 C6 -0.6(5)
C4 C5 C6 C1 0.0(5)
C6 C1 C2 C3 -3.0(4)
C6 C1 C7 N1 -124.5(3)
C6 C1 C7 C8 115.4(3)
C7 N1 C10 N2 17.3(4)
C7 N1 C10 N3 -166.2(3)
C7 C1 C2 C3 176.4(3)
C7 C1 C6 C5 -177.7(3)
C7 C8 C9 N2 -49.6(3)
C7 C8 C9 C13 -173.0(2)
C7 C8 C17 O1 -65.9(3)
C8 C9 C13 S1 49.4(3)
C8 C9 C13 C14 -134.5(3)
C9 N2 C10 N1 -10.4(4)
C9 N2 C10 N3 172.5(2)
C9 N2 C12 C11 -171.8(3)
C9 C8 C17 O1 58.6(3)
C9 C13 C14 C15 -178.1(3)
C10 N1 C7 C1 -162.1(2)
C10 N1 C7 C8 -40.2(3)
C10 N2 C9 C8 27.3(3)
C10 N2 C9 C13 153.7(2)
C10 N2 C12 C11 -0.3(3)
C10 N3 C11 C12 0.4(4)
C11 N3 C10 N1 -177.4(3)
C11 N3 C10 N2 -0.6(3)
C12 N2 C9 C8 -162.5(2)
C12 N2 C9 C13 -36.0(4)
C12 N2 C10 N1 177.6(3)
C12 N2 C10 N3 0.5(3)
C13 S1 C16 C15 -0.3(5)
C13 C14 C15 C16 1.5(6)
C14 C15 C16 S1 -0.7(7)
C16 S1 C13 C9 177.8(3)
C16 S1 C13 C14 1.1(3)
C17 C8 C9 N2 -175.01(19)
C17 C8 C9 C13 61.6(3)
C18 C19 C20 C21 -0.7(10)
C18 C24 C25 C26 179.3(2)
C18 C24 C25 C34 -58.3(3)
C19 C18 C23 C22 1.2(5)
C19 C18 C24 N4 -102.9(4)
C19 C18 C24 C25 134.9(3)
C19 C20 C21 C22 2.1(10)
C20 C21 C22 C23 -1.9(7)
C21 C22 C23 C18 0.2(5)
C23 C18 C19 C20 -1.0(7)
C23 C18 C24 N4 75.0(3)
C23 C18 C24 C25 -47.2(3)
C24 N4 C27 N5 19.1(5)
C24 N4 C27 N6 -162.2(3)
C24 C18 C19 C20 177.0(5)
C24 C18 C23 C22 -176.8(3)
C24 C25 C26 N5 -43.0(3)
C24 C25 C26 C30 -165.4(2)
C24 C25 C34 O2 -68.3(3)
C25 C26 C30 S2 66.7(3)
C25 C26 C30 C31 -109.3(3)
C26 N5 C27 N4 -3.4(5)
C26 N5 C27 N6 177.7(3)
C26 N5 C29 C28 -177.7(3)
C26 C25 C34 O2 54.6(3)
C26 C30 C31 C32 176.4(4)
C27 N4 C24 C18 -172.0(3)
C27 N4 C24 C25 -46.4(4)
C27 N5 C26 C25 16.8(4)
C27 N5 C26 C30 139.9(3)
C27 N5 C29 C28 -1.9(4)
C27 N6 C28 C29 -0.5(5)
C28 N6 C27 N4 -179.6(4)
C28 N6 C27 N5 -0.8(4)
C29 N5 C26 C25 -168.2(3)
C29 N5 C26 C30 -45.0(4)
C29 N5 C27 N4 -179.4(3)
C29 N5 C27 N6 1.7(4)
C30 S2 C33 C32 0.1(7)
C30 C31 C32 C33 0.2(9)
C31 C32 C33 S2 -0.2(11)
C33 S2 C30 C26 -176.5(3)
C33 S2 C30 C31 0.0(4)
C34 C25 C26 N5 -167.3(2)
C34 C25 C26 C30 70.4(3)
